data_4309921
loop_
_publ_author_name
'Wei-Zheng Shen'
'Deepali Gupta'
'Bernhard Lippert'

_publ_section_title
;
Cyclic Trimer versus Head-Tail Dimer in Metal-Nucleobase Complexes:
Importance of Relative Orientation (Syn,Anti) of the Metal Entities and
Relevance as a Metallaazacrown Compound
;
_journal_name_full 'Inorganic Chemistry'
_journal_page_first 8249
_journal_page_last 8258
_journal_paper_doi 10.1021/ic050255j
_journal_volume 44
_journal_year 2005
_chemical_formula_moiety 'C33 H77 Cl3 N15 O20.50 Pd3'
_chemical_formula_sum 'C33 H77 Cl3 N15 O20.5 Pd3'
_chemical_formula_weight 1426.56
_space_group_IT_number 2
_symmetry_cell_setting triclinic
_symmetry_space_group_name_Hall '-P 1'
_symmetry_space_group_name_H-M 'P -1'
_audit_creation_date 2005-07-12T19:57:13-00:00
_audit_creation_method 'WinGX routine CIF_UPDATE'
_cell_angle_alpha 78.22(3)
_cell_angle_beta 86.87(3)
_cell_angle_gamma 65.56(3)
_cell_formula_units_Z 2
_cell_length_a 12.621(3)
_cell_length_b 13.074(3)
_cell_length_c 19.722(4)
_cell_measurement_temperature 153(2)
_cell_measurement_theta_max 26
_cell_measurement_theta_min 3.05
_cell_volume 2898.6(14)
_computing_cell_refinement
;
        DENZO and SCALEPACK (Otwinowski & Minor, 1997)
;
_computing_data_collection 'COLLECT (Nonius, 1998)'
_computing_data_reduction
;
        DENZO and SCALEPACK (Otwinowski & Minor, 1997)
;
_computing_structure_refinement 'SHELXL-97 (Sheldrick, 1997)'
_computing_structure_solution 'SHELXS-97 (Sheldrick, 1990)'
_diffrn_measured_fraction_theta_full 0.996
_diffrn_measured_fraction_theta_max 0.996
_diffrn_radiation_type MoK\a
_diffrn_radiation_wavelength 0.71073
_diffrn_reflns_av_R_equivalents 0.114
_diffrn_reflns_limit_h_max 15
_diffrn_reflns_limit_h_min -15
_diffrn_reflns_limit_k_max 16
_diffrn_reflns_limit_k_min -16
_diffrn_reflns_limit_l_max 24
_diffrn_reflns_limit_l_min -24
_diffrn_reflns_number 42043
_diffrn_reflns_theta_full 26
_diffrn_reflns_theta_max 26
_diffrn_reflns_theta_min 3.05
_exptl_absorpt_coefficient_mu 1.138
_exptl_absorpt_correction_T_max 0.9171
_exptl_absorpt_correction_T_min 0.6661
_exptl_absorpt_correction_type multi-scan
_exptl_absorpt_process_details sadabs
_exptl_crystal_colour Yellow
_exptl_crystal_density_diffrn 1.634
_exptl_crystal_density_method 'not measured'
_exptl_crystal_description Block
_exptl_crystal_F_000 1444
_exptl_crystal_size_max 0.3
_exptl_crystal_size_mid 0.2
_exptl_crystal_size_min 0.1
_refine_diff_density_max 1.463
_refine_diff_density_min -1.005
_refine_ls_extinction_method none
_refine_ls_goodness_of_fit_ref 1.069
_refine_ls_hydrogen_treatment constr
_refine_ls_matrix_type full
_refine_ls_number_parameters 688
_refine_ls_number_reflns 11366
_refine_ls_number_restraints 0
_refine_ls_restrained_S_all 1.069
_refine_ls_R_factor_gt 0.0636
_refine_ls_shift/su_max 0.005
_refine_ls_structure_factor_coef Fsqd
_refine_ls_weighting_details 'calc w=1/[\s^2^(Fo^2^)+(0.0631P)^2^+0.0000P] where P=(Fo^2^+2Fc^2^)/3'
_refine_ls_weighting_scheme calc
_refine_ls_wR_factor_ref 0.151
_reflns_number_gt 6349
_reflns_number_total 11366
_reflns_threshold_expression >2sigma(I)
_cod_data_source_file ic050255jsi20050719_093737_1.cif
_cod_data_source_block 2496
_cod_depositor_comments
;
The following automatic conversions were performed:
'_symmetry_cell_setting' value 'Triclinic' changed to 'triclinic'
according to '/home/saulius/struct/CIF-dictionaries/cif_core.dic'
dictionary named 'cif_core.dic' version 2.4.1 from 2010-06-29.

Automatic conversion script
Id: cif_fix_enum 1527 2010-12-29 10:47:43Z saulius 
;
_cod_original_cell_volume 2898.6(11)
_cod_original_formula_sum 'C33 H77 Cl3 N15 O20.50 Pd3'
_cod_database_code 4309921

loop_
_symmetry_equiv_pos_as_xyz
'x, y, z'
'-x, -y, -z'

loop_
_atom_site_label
_atom_site_type_symbol
_atom_site_fract_x
_atom_site_fract_y
_atom_site_fract_z
_atom_site_U_iso_or_equiv
_atom_site_adp_type
_atom_site_occupancy
_atom_site_calc_flag
_atom_site_refinement_flags
_atom_site_disorder_group
_atom_site_disorder_assembly
Pd1 Pd 0.10265(5) 0.49506(5) 0.69348(3) 0.01946(17) Uani 1 d . . .
Pd2 Pd 0.43638(5) 0.20020(5) 0.86359(3) 0.02289(17) Uani 1 d . . .
Pd3 Pd 0.45033(5) 0.17491(5) 0.60488(3) 0.02132(17) Uani 1 d . . .
N1A N 0.0837(6) 0.6339(6) 0.7363(4) 0.0353(18) Uani 1 d . . .
C1A C 0.0561(9) 0.7334(7) 0.6781(5) 0.049(3) Uani 1 d . . .
H1A1 H 0.1269 0.7302 0.655 0.059 Uiso 1 calc R . .
H1A2 H 0.0218 0.804 0.6955 0.059 Uiso 1 calc R . .
C2A C -0.0276(9) 0.7316(8) 0.6275(5) 0.053(3) Uani 1 d . . .
H2A1 H -0.04 0.7924 0.5872 0.063 Uiso 1 calc R . .
H2A2 H -0.1019 0.7448 0.6489 0.063 Uiso 1 calc R . .
N2A N 0.0200(6) 0.6176(6) 0.6054(3) 0.0340(18) Uani 1 d . . .
C3A C 0.1840(9) 0.6230(8) 0.7769(5) 0.052(3) Uani 1 d . . .
H3A1 H 0.2495 0.612 0.7477 0.078 Uiso 1 calc R . .
H3A2 H 0.2033 0.5585 0.8148 0.078 Uiso 1 calc R . .
H3A3 H 0.1643 0.6916 0.7947 0.078 Uiso 1 calc R . .
C4A C -0.0180(9) 0.6503(8) 0.7800(5) 0.062(3) Uani 1 d . . .
H4A1 H -0.0821 0.6565 0.7529 0.093 Uiso 1 calc R . .
H4A2 H -0.0392 0.7192 0.7976 0.093 Uiso 1 calc R . .
H4A3 H 0.0009 0.586 0.818 0.093 Uiso 1 calc R . .
C5A C -0.0762(8) 0.6077(8) 0.5723(4) 0.047(3) Uani 1 d . . .
H5A1 H -0.1366 0.612 0.6049 0.071 Uiso 1 calc R . .
H5A2 H -0.0479 0.5356 0.5577 0.071 Uiso 1 calc R . .
H5A3 H -0.1069 0.6691 0.5328 0.071 Uiso 1 calc R . .
C6A C 0.1118(8) 0.6117(8) 0.5546(4) 0.046(3) Uani 1 d . . .
H6A1 H 0.1751 0.6178 0.5758 0.068 Uiso 1 calc R . .
H6A2 H 0.0805 0.6735 0.5154 0.068 Uiso 1 calc R . .
H6A3 H 0.1396 0.5398 0.5397 0.068 Uiso 1 calc R . .
N1B N 0.6125(6) 0.1606(6) 0.8665(3) 0.0299(17) Uani 1 d . . .
C1B C 0.6380(8) 0.1845(10) 0.9333(5) 0.054(3) Uani 1 d . . .
H1B1 H 0.6531 0.1179 0.9701 0.065 Uiso 1 calc R . .
H1B2 H 0.7068 0.2006 0.9292 0.065 Uiso 1 calc R . .
C2B C 0.5396(9) 0.2818(11) 0.9498(5) 0.066(3) Uani 1 d . . .
H2B1 H 0.5318 0.3498 0.9158 0.08 Uiso 1 calc R . .
H2B2 H 0.5542 0.2934 0.9948 0.08 Uiso 1 calc R . .
N2B N 0.4297(6) 0.2677(6) 0.9509(3) 0.0333(18) Uani 1 d . . .
C3B C 0.6800(8) 0.0365(8) 0.8672(5) 0.049(3) Uani 1 d . . .
H3B1 H 0.6558 -0.0077 0.9048 0.073 Uiso 1 calc R . .
H3B2 H 0.7615 0.0171 0.8732 0.073 Uiso 1 calc R . .
H3B3 H 0.6664 0.0198 0.8242 0.073 Uiso 1 calc R . .
C4B C 0.6510(8) 0.2275(8) 0.8080(4) 0.039(2) Uani 1 d . . .
H4B1 H 0.608 0.3079 0.807 0.058 Uiso 1 calc R . .
H4B2 H 0.6373 0.2101 0.7652 0.058 Uiso 1 calc R . .
H4B3 H 0.7327 0.2075 0.8141 0.058 Uiso 1 calc R . .
C5B C 0.4218(11) 0.1943(10) 1.0162(4) 0.067(4) Uani 1 d . . .
H5B1 H 0.4848 0.1198 1.0203 0.101 Uiso 1 calc R . .
H5B2 H 0.349 0.1873 1.0167 0.101 Uiso 1 calc R . .
H5B3 H 0.4265 0.2277 1.0544 0.101 Uiso 1 calc R . .
C6B C 0.3362(9) 0.3807(9) 0.9438(5) 0.061(3) Uani 1 d . . .
H6B1 H 0.3424 0.4277 0.9009 0.091 Uiso 1 calc R . .
H6B2 H 0.3413 0.4146 0.9817 0.091 Uiso 1 calc R . .
H6B3 H 0.2628 0.3749 0.9443 0.091 Uiso 1 calc R . .
N1C N 0.6253(6) 0.0776(6) 0.5915(4) 0.0333(18) Uani 1 d . . .
C1C C 0.6626(11) 0.1526(9) 0.5375(8) 0.091(5) Uani 1 d . . .
H1C1 H 0.7016 0.1867 0.5607 0.11 Uiso 1 calc R . .
H1C2 H 0.72 0.1041 0.5098 0.11 Uiso 1 calc R . .
C2C C 0.5844(11) 0.2331(16) 0.4963(6) 0.123(7) Uani 1 d . . .
H2C1 H 0.5858 0.2051 0.4542 0.148 Uiso 1 calc R . .
H2C2 H 0.6095 0.2951 0.4841 0.148 Uiso 1 calc R . .
N2C N 0.4625(6) 0.2842(6) 0.5148(3) 0.0289(17) Uani 1 d . . .
C3C C 0.6943(9) 0.0466(12) 0.6568(6) 0.090(5) Uani 1 d . . .
H3CA H 0.6799 0.1147 0.6738 0.135 Uiso 1 calc R . .
H3CB H 0.7756 0.0092 0.6482 0.135 Uiso 1 calc R . .
H3CC H 0.672 -0.0043 0.6907 0.135 Uiso 1 calc R . .
C4C C 0.6509(7) -0.0293(6) 0.5682(4) 0.031(2) Uani 1 d . . .
H4C1 H 0.6071 -0.0129 0.5261 0.046 Uiso 1 calc R . .
H4C2 H 0.63 -0.0798 0.6032 0.046 Uiso 1 calc R . .
H4C3 H 0.7326 -0.0652 0.56 0.046 Uiso 1 calc R . .
C5C C 0.3917(9) 0.2853(9) 0.4598(4) 0.053(3) Uani 1 d . . .
H5C1 H 0.3112 0.3181 0.4713 0.08 Uiso 1 calc R . .
H5C2 H 0.413 0.2082 0.4538 0.08 Uiso 1 calc R . .
H5C3 H 0.4036 0.3303 0.4176 0.08 Uiso 1 calc R . .
C6C C 0.4343(12) 0.4007(11) 0.5243(7) 0.094(4) Uiso 1 d . . .
H6C1 H 0.4824 0.3978 0.5613 0.142 Uiso 1 calc R . .
H6C2 H 0.3539 0.436 0.5355 0.142 Uiso 1 calc R . .
H6C3 H 0.4481 0.4449 0.4823 0.142 Uiso 1 calc R . .
N1E N -0.0191(5) 0.2605(6) 0.6475(3) 0.0252(16) Uani 1 d . . .
C1E C -0.1294(7) 0.2502(8) 0.6603(5) 0.043(2) Uani 1 d . . .
H1E1 H -0.1827 0.3143 0.6789 0.065 Uiso 1 calc R . .
H1E2 H -0.1166 0.1804 0.6928 0.065 Uiso 1 calc R . .
H1E3 H -0.1615 0.2491 0.6176 0.065 Uiso 1 calc R . .
C2E C -0.0082(7) 0.3542(7) 0.6650(4) 0.027(2) Uani 1 d . . .
O2E O -0.0918(5) 0.4257(5) 0.6887(3) 0.0303(14) Uani 1 d . . .
N3E N 0.0969(5) 0.3617(5) 0.6552(3) 0.0185(14) Uani 1 d . . .
C4E C 0.1891(7) 0.2808(6) 0.6295(3) 0.0182(17) Uani 1 d . . .
N4E N 0.2901(5) 0.2889(5) 0.6226(3) 0.0189(14) Uani 1 d . . .
H4E H 0.2871 0.3544 0.6264 0.023 Uiso 1 calc R . .
C5E C 0.1730(7) 0.1879(6) 0.6105(4) 0.0201(18) Uani 1 d . . .
H5E H 0.2329 0.1336 0.5908 0.024 Uiso 1 calc R . .
C6E C 0.0728(7) 0.1806(7) 0.6212(4) 0.026(2) Uani 1 d . . .
H6E H 0.064 0.1184 0.6105 0.031 Uiso 1 calc R . .
N1F N 0.1281(6) 0.1531(6) 0.9177(3) 0.0313(17) Uani 1 d . . .
C1F C 0.1046(9) 0.0656(9) 0.9670(4) 0.060(3) Uani 1 d . . .
H1F1 H 0.1756 0.011 0.9914 0.09 Uiso 1 calc R . .
H1F2 H 0.0738 0.027 0.9424 0.09 Uiso 1 calc R . .
H1F3 H 0.049 0.1012 0.9994 0.09 Uiso 1 calc R . .
C2F C 0.2411(8) 0.1440(8) 0.9127(4) 0.031(2) Uani 1 d . . .
O2F O 0.3191(5) 0.0625(5) 0.9505(3) 0.0382(15) Uani 1 d . . .
N3F N 0.2646(5) 0.2247(5) 0.8658(3) 0.0224(15) Uani 1 d . . .
C4F C 0.1785(7) 0.3100(7) 0.8220(3) 0.0187(18) Uani 1 d . . .
N4F N 0.2032(5) 0.3826(5) 0.7748(3) 0.0189(14) Uani 1 d . . .
H4F H 0.2708 0.3823 0.7792 0.023 Uiso 1 calc R . .
C5F C 0.0634(7) 0.3179(7) 0.8295(4) 0.0233(19) Uani 1 d . . .
H5F H 0.0033 0.3774 0.8017 0.028 Uiso 1 calc R . .
C6F C 0.0403(7) 0.2403(7) 0.8766(4) 0.028(2) Uani 1 d . . .
H6F H -0.0356 0.2461 0.8811 0.034 Uiso 1 calc R . .
N1G N 0.3918(6) -0.1049(6) 0.7186(4) 0.0344(18) Uani 1 d . . .
C1G C 0.3636(10) -0.1921(8) 0.6965(5) 0.061(3) Uani 1 d . . .
H1G1 H 0.3668 -0.1829 0.647 0.092 Uiso 1 calc R . .
H1G2 H 0.2866 -0.1829 0.7105 0.092 Uiso 1 calc R . .
H1G3 H 0.4188 -0.2672 0.7176 0.092 Uiso 1 calc R . .
C2G C 0.4162(7) -0.0281(7) 0.6678(5) 0.028(2) Uani 1 d . . .
O2G O 0.4132(5) -0.0355(5) 0.6062(3) 0.0346(15) Uani 1 d . . .
N3G N 0.4373(5) 0.0566(5) 0.6866(3) 0.0222(15) Uani 1 d . . .
C4G C 0.4334(6) 0.0664(6) 0.7544(4) 0.0234(19) Uani 1 d . . .
N4G N 0.4500(5) 0.1521(5) 0.7714(3) 0.0207(15) Uani 1 d . . .
H4G H 0.4697 0.1935 0.7379 0.025 Uiso 1 calc R . .
C5G C 0.4151(7) -0.0165(7) 0.8074(4) 0.030(2) Uani 1 d . . .
H5G H 0.4172 -0.014 0.8541 0.036 Uiso 1 calc R . .
C6G C 0.3949(7) -0.0971(7) 0.7867(5) 0.034(2) Uani 1 d . . .
H6G H 0.382 -0.1517 0.8203 0.041 Uiso 1 calc R . .
Cl1 Cl 0.5401(2) 0.51850(19) 0.31686(11) 0.0367(6) Uani 1 d . . .
O11A O 0.4284(6) 0.5570(6) 0.3485(3) 0.063(2) Uani 1 d . . .
O12A O 0.5792(5) 0.6087(5) 0.3047(3) 0.0337(14) Uani 1 d . . .
O13A O 0.6235(6) 0.4201(5) 0.3613(3) 0.0476(17) Uani 1 d . . .
O14A O 0.5277(6) 0.4896(6) 0.2519(3) 0.062(2) Uani 1 d . . .
Cl2 Cl 0 0 0.5 0.0304(7) Uani 1 d S . .
O21A O -0.0405(10) -0.0023(9) 0.5692(6) 0.033(3) Uani 0.5 d P . .
O22A O -0.0809(11) 0.0627(12) 0.4508(6) 0.055(4) Uani 0.5 d P . .
O23A O 0.0659(10) -0.1178(9) 0.4923(6) 0.039(3) Uani 0.5 d P . .
O24A O 0.0930(9) 0.0467(10) 0.5001(6) 0.034(3) Uani 0.5 d P . .
Cl3 Cl 0.9898(2) 0.0287(2) 0.19533(14) 0.0512(7) Uani 1 d . . .
O31A O 1.0410(7) -0.0726(6) 0.1702(5) 0.090(3) Uani 1 d . . .
O32A O 1.0679(9) 0.0303(8) 0.2454(5) 0.115(4) Uani 1 d . . .
O33A O 0.9825(9) 0.1186(8) 0.1383(5) 0.121(4) Uani 1 d . . .
O34A O 0.8863(10) 0.0555(12) 0.2212(8) 0.181(6) Uani 1 d . . .
O1W O -0.2989(7) 0.5294(8) 0.7395(4) 0.094(3) Uani 1 d . . .
O2WA O 0.4237(17) -0.3769(17) 0.8693(10) 0.008(6) Uiso 0.217(9) d P 1 A
O3WA O 0.690(2) -0.229(2) 0.7193(13) 0.095(8) Uiso 0.434(18) d P 1 A
O6WA O 0.2224(16) 0.7324(14) 0.9475(9) 0.056(6) Uiso 0.434(18) d P 1 A
O2WB O 0.4795(19) -0.4418(18) 0.9258(11) 0.045(7) Uiso 0.283(9) d P 2 A
O3WB O 0.6992(11) -0.2636(12) 0.6940(7) 0.053(4) Uiso 0.566(18) d P 2 A
O6WB O 0.2750(17) -0.2607(15) 0.9163(10) 0.100(6) Uiso 0.566(18) d P 2 A
O4W O 0.1956(12) 0.6277(12) 1.0404(7) 0.061(4) Uiso 0.5 d P . .
O5W O 0.7117(12) -0.2366(11) 0.8360(6) 0.057(4) Uiso 0.5 d P . .
O7W O 0.6669(11) -0.4437(10) 0.8725(6) 0.045(3) Uiso 0.5 d P . .
O8W O 0.1303(14) 0.2306(14) 1.0762(8) 0.076(5) Uiso 0.5 d P . A
Cl5A Cl 0.0312(14) 0.4613(13) 1.0123(8) 0.055(5) Uiso 0.217(9) d P 1 .
Cl5B Cl -0.0101(14) 0.4512(13) 0.9982(7) 0.066(4) Uiso 0.283(9) d P 2 .
O40 O 0.0449(14) 0.4925(13) 0.9463(8) 0.068(4) Uiso 0.5 d P . .
O41 O 0.099(3) 0.571(3) 0.9974(19) 0.240(16) Uiso 0.5 d P . .
O42 O -0.067(4) 0.528(4) 0.939(2) 0.250(17) Uiso 0.5 d P . .
O43 O 0.082(2) 0.348(2) 1.0167(12) 0.137(8) Uiso 0.5 d P . .

loop_
_atom_site_aniso_label
_atom_site_aniso_U_11
_atom_site_aniso_U_22
_atom_site_aniso_U_33
_atom_site_aniso_U_23
_atom_site_aniso_U_13
_atom_site_aniso_U_12
Pd1 0.0202(4) 0.0130(3) 0.0233(3) 0.0011(3) -0.0028(3) -0.0067(3)
Pd2 0.0268(4) 0.0287(4) 0.0164(3) 0.0067(3) -0.0074(3) -0.0188(3)
Pd3 0.0234(4) 0.0224(4) 0.0257(3) -0.0093(3) 0.0092(3) -0.0158(3)
N1A 0.046(5) 0.020(4) 0.043(5) -0.013(4) 0.011(4) -0.015(4)
C1A 0.062(7) 0.011(5) 0.070(7) -0.001(5) 0.011(6) -0.014(5)
C2A 0.039(6) 0.025(6) 0.072(7) 0.011(5) -0.013(5) 0.002(5)
N2A 0.027(4) 0.026(4) 0.043(4) 0.012(4) -0.009(3) -0.013(4)
C3A 0.077(8) 0.044(6) 0.049(6) -0.018(5) -0.017(5) -0.033(6)
C4A 0.079(9) 0.039(6) 0.075(8) -0.027(6) 0.036(6) -0.028(6)
C5A 0.036(6) 0.056(7) 0.038(5) 0.026(5) -0.024(4) -0.019(5)
C6A 0.052(7) 0.054(7) 0.027(5) 0.021(5) -0.015(4) -0.029(6)
N1B 0.029(4) 0.040(5) 0.023(4) 0.014(3) -0.011(3) -0.023(4)
C1B 0.039(6) 0.095(9) 0.042(6) 0.002(6) -0.015(5) -0.047(7)
C2B 0.056(8) 0.120(11) 0.053(7) -0.036(7) 0.000(6) -0.057(8)
N2B 0.041(5) 0.048(5) 0.019(4) 0.001(4) -0.007(3) -0.029(4)
C3B 0.039(6) 0.055(7) 0.043(6) 0.017(5) -0.013(5) -0.020(5)
C4B 0.043(6) 0.048(6) 0.029(5) 0.011(4) -0.003(4) -0.030(5)
C5B 0.125(11) 0.101(9) 0.014(5) -0.004(6) 0.000(5) -0.087(9)
C6B 0.072(8) 0.066(8) 0.045(6) -0.027(6) -0.008(6) -0.021(7)
N1C 0.030(4) 0.031(4) 0.051(5) -0.020(4) 0.015(3) -0.020(4)
C1C 0.057(9) 0.037(7) 0.186(15) -0.034(9) 0.071(9) -0.028(7)
C2C 0.048(9) 0.23(2) 0.057(8) 0.070(10) -0.012(6) -0.073(11)
N2C 0.039(5) 0.026(4) 0.030(4) -0.008(3) 0.011(3) -0.021(4)
C3C 0.034(7) 0.167(14) 0.099(9) -0.096(10) 0.009(6) -0.040(8)
C4C 0.025(5) 0.016(4) 0.045(5) -0.006(4) 0.000(4) -0.001(4)
C5C 0.069(7) 0.066(7) 0.034(5) 0.022(5) -0.024(5) -0.048(6)
N1E 0.023(4) 0.032(4) 0.027(4) 0.001(3) -0.004(3) -0.020(3)
C1E 0.026(5) 0.050(6) 0.060(6) -0.001(5) -0.006(4) -0.026(5)
C2E 0.030(5) 0.033(5) 0.025(5) 0.008(4) -0.009(4) -0.024(5)
O2E 0.022(3) 0.030(3) 0.037(3) -0.002(3) -0.001(3) -0.010(3)
N3E 0.016(4) 0.020(4) 0.019(3) 0.001(3) 0.000(3) -0.010(3)
C4E 0.023(5) 0.013(4) 0.015(4) 0.004(3) -0.001(3) -0.007(4)
N4E 0.024(4) 0.015(3) 0.021(3) -0.005(3) 0.005(3) -0.012(3)
C5E 0.023(5) 0.023(5) 0.019(4) -0.005(4) -0.001(3) -0.014(4)
C6E 0.040(6) 0.029(5) 0.015(4) -0.002(4) -0.008(4) -0.020(4)
N1F 0.032(4) 0.046(5) 0.023(4) 0.004(4) -0.001(3) -0.028(4)
C1F 0.054(7) 0.091(9) 0.039(6) 0.036(6) -0.018(5) -0.053(7)
C2F 0.040(6) 0.040(6) 0.014(4) 0.008(4) -0.010(4) -0.022(5)
O2F 0.034(4) 0.048(4) 0.030(3) 0.019(3) -0.010(3) -0.025(3)
N3F 0.021(4) 0.026(4) 0.019(3) 0.004(3) -0.008(3) -0.011(3)
C4F 0.029(5) 0.025(5) 0.009(4) -0.010(4) 0.006(3) -0.017(4)
N4F 0.019(4) 0.022(4) 0.018(3) 0.000(3) -0.005(3) -0.012(3)
C5F 0.027(5) 0.026(5) 0.017(4) -0.008(4) 0.003(3) -0.010(4)
C6F 0.029(5) 0.033(5) 0.024(5) 0.001(4) -0.005(4) -0.018(4)
N1G 0.053(5) 0.023(4) 0.039(5) -0.011(4) 0.020(4) -0.028(4)
C1G 0.108(10) 0.049(7) 0.065(7) -0.031(6) 0.043(7) -0.066(7)
C2G 0.022(5) 0.018(5) 0.046(6) -0.011(4) 0.016(4) -0.009(4)
O2G 0.039(4) 0.040(4) 0.040(4) -0.025(3) 0.018(3) -0.027(3)
N3G 0.026(4) 0.018(4) 0.024(4) -0.004(3) 0.004(3) -0.012(3)
C4G 0.019(5) 0.011(4) 0.032(5) 0.007(4) -0.006(3) -0.003(4)
N4G 0.025(4) 0.020(4) 0.019(3) 0.007(3) 0.000(3) -0.015(3)
C5G 0.040(6) 0.018(5) 0.030(5) 0.008(4) -0.009(4) -0.015(4)
C6G 0.032(6) 0.022(5) 0.050(6) 0.000(4) 0.007(4) -0.015(4)
Cl1 0.0464(15) 0.0317(13) 0.0380(13) 0.0054(11) -0.0117(11) -0.0261(12)
O11A 0.045(5) 0.082(6) 0.061(4) 0.011(4) 0.001(3) -0.036(4)
O12A 0.037(4) 0.028(3) 0.041(3) 0.009(3) -0.010(3) -0.024(3)
O13A 0.066(5) 0.027(4) 0.044(4) 0.012(3) -0.022(3) -0.020(3)
O14A 0.094(6) 0.049(4) 0.049(4) -0.006(4) -0.033(4) -0.034(4)
Cl2 0.0317(18) 0.0239(17) 0.0364(18) -0.0071(15) 0.0102(15) -0.0128(15)
O21A 0.033(7) 0.026(7) 0.044(7) -0.017(6) 0.014(6) -0.015(6)
O22A 0.041(9) 0.069(10) 0.033(7) 0.017(7) -0.023(6) -0.011(8)
O23A 0.033(7) 0.026(7) 0.057(8) -0.018(6) 0.006(6) -0.008(6)
O24A 0.032(7) 0.037(7) 0.043(7) -0.019(6) 0.014(5) -0.020(6)
Cl3 0.0447(16) 0.0412(16) 0.0598(17) -0.0215(14) 0.0004(13) -0.0046(13)
O31A 0.072(6) 0.054(5) 0.150(8) -0.058(5) -0.040(5) -0.008(4)
O32A 0.133(9) 0.097(7) 0.111(7) -0.069(6) -0.046(6) -0.016(6)
O33A 0.133(10) 0.069(7) 0.137(9) 0.009(6) -0.005(7) -0.031(7)
O34A 0.083(8) 0.202(14) 0.292(16) -0.112(13) 0.088(10) -0.075(9)
O1W 0.060(5) 0.163(9) 0.099(6) -0.080(6) 0.030(5) -0.063(6)

loop_
_atom_type_symbol
_atom_type_description
_atom_type_scat_dispersion_real
_atom_type_scat_dispersion_imag
_atom_type_scat_source
C C 0.0033 0.0016 'International Tables Vol C Tables 4.2.6.8 and 6.1.1.4'
H H 0 0 'International Tables Vol C Tables 4.2.6.8 and 6.1.1.4'
N N 0.0061 0.0033 'International Tables Vol C Tables 4.2.6.8 and 6.1.1.4'
O O 0.0106 0.006 'International Tables Vol C Tables 4.2.6.8 and 6.1.1.4'
Cl Cl 0.1484 0.1585 'International Tables Vol C Tables 4.2.6.8 and 6.1.1.4'
Pd Pd -0.9988 1.0072 'International Tables Vol C Tables 4.2.6.8 and 6.1.1.4'

loop_
_geom_angle_atom_site_label_1
_geom_angle_atom_site_label_2
_geom_angle_atom_site_label_3
_geom_angle
_geom_angle_site_symmetry_1
_geom_angle_site_symmetry_3
_geom_angle_publ_flag
N4F Pd1 N3E 90.2(2) . . ?
N4F Pd1 N1A 91.9(3) . . ?
N3E Pd1 N1A 171.6(3) . . ?
N4F Pd1 N2A 171.4(3) . . ?
N3E Pd1 N2A 93.7(3) . . ?
N1A Pd1 N2A 85.3(3) . . ?
N4G Pd2 N3F 89.7(2) . . ?
N4G Pd2 N1B 90.7(2) . . ?
N3F Pd2 N1B 174.7(3) . . ?
N4G Pd2 N2B 171.8(3) . . ?
N3F Pd2 N2B 94.6(3) . . ?
N1B Pd2 N2B 85.7(3) . . ?
N4E Pd3 N3G 90.2(2) . . ?
N4E Pd3 N1C 170.0(2) . . ?
N3G Pd3 N1C 93.8(3) . . ?
N4E Pd3 N2C 92.0(2) . . ?
N3G Pd3 N2C 173.9(2) . . ?
N1C Pd3 N2C 84.9(3) . . ?
C4A N1A C3A 110.6(8) . . ?
C4A N1A C1A 110.0(7) . . ?
C3A N1A C1A 108.5(7) . . ?
C4A N1A Pd1 103.8(5) . . ?
C3A N1A Pd1 117.2(5) . . ?
C1A N1A Pd1 106.6(5) . . ?
N1A C1A C2A 109.6(8) . . ?
N1A C1A H1A1 109.8 . . ?
C2A C1A H1A1 109.8 . . ?
N1A C1A H1A2 109.8 . . ?
C2A C1A H1A2 109.8 . . ?
H1A1 C1A H1A2 108.2 . . ?
C1A C2A N2A 110.1(7) . . ?
C1A C2A H2A1 109.6 . . ?
N2A C2A H2A1 109.6 . . ?
C1A C2A H2A2 109.6 . . ?
N2A C2A H2A2 109.6 . . ?
H2A1 C2A H2A2 108.1 . . ?
C5A N2A C6A 108.9(7) . . ?
C5A N2A C2A 107.9(7) . . ?
C6A N2A C2A 110.1(7) . . ?
C5A N2A Pd1 117.7(5) . . ?
C6A N2A Pd1 106.1(5) . . ?
C2A N2A Pd1 106.0(5) . . ?
N1A C3A H3A1 109.5 . . ?
N1A C3A H3A2 109.5 . . ?
H3A1 C3A H3A2 109.5 . . ?
N1A C3A H3A3 109.5 . . ?
H3A1 C3A H3A3 109.5 . . ?
H3A2 C3A H3A3 109.5 . . ?
N1A C4A H4A1 109.5 . . ?
N1A C4A H4A2 109.5 . . ?
H4A1 C4A H4A2 109.5 . . ?
N1A C4A H4A3 109.5 . . ?
H4A1 C4A H4A3 109.5 . . ?
H4A2 C4A H4A3 109.5 . . ?
N2A C5A H5A1 109.5 . . ?
N2A C5A H5A2 109.5 . . ?
H5A1 C5A H5A2 109.5 . . ?
N2A C5A H5A3 109.5 . . ?
H5A1 C5A H5A3 109.5 . . ?
H5A2 C5A H5A3 109.5 . . ?
N2A C6A H6A1 109.5 . . ?
N2A C6A H6A2 109.5 . . ?
H6A1 C6A H6A2 109.5 . . ?
N2A C6A H6A3 109.5 . . ?
H6A1 C6A H6A3 109.5 . . ?
H6A2 C6A H6A3 109.5 . . ?
C3B N1B C4B 108.6(7) . . ?
C3B N1B C1B 108.2(7) . . ?
C4B N1B C1B 109.3(7) . . ?
C3B N1B Pd2 109.9(5) . . ?
C4B N1B Pd2 114.1(5) . . ?
C1B N1B Pd2 106.5(5) . . ?
C2B C1B N1B 109.3(8) . . ?
C2B C1B H1B1 109.8 . . ?
N1B C1B H1B1 109.8 . . ?
C2B C1B H1B2 109.8 . . ?
N1B C1B H1B2 109.8 . . ?
H1B1 C1B H1B2 108.3 . . ?
C1B C2B N2B 113.0(9) . . ?
C1B C2B H2B1 109 . . ?
N2B C2B H2B1 109 . . ?
C1B C2B H2B2 109 . . ?
N2B C2B H2B2 109 . . ?
H2B1 C2B H2B2 107.8 . . ?
C6B N2B C5B 110.4(8) . . ?
C6B N2B C2B 107.1(8) . . ?
C5B N2B C2B 110.4(8) . . ?
C6B N2B Pd2 110.8(5) . . ?
C5B N2B Pd2 114.4(6) . . ?
C2B N2B Pd2 103.2(5) . . ?
N1B C3B H3B1 109.5 . . ?
N1B C3B H3B2 109.5 . . ?
H3B1 C3B H3B2 109.5 . . ?
N1B C3B H3B3 109.5 . . ?
H3B1 C3B H3B3 109.5 . . ?
H3B2 C3B H3B3 109.5 . . ?
N1B C4B H4B1 109.5 . . ?
N1B C4B H4B2 109.5 . . ?
H4B1 C4B H4B2 109.5 . . ?
N1B C4B H4B3 109.5 . . ?
H4B1 C4B H4B3 109.5 . . ?
H4B2 C4B H4B3 109.5 . . ?
N2B C5B H5B1 109.5 . . ?
N2B C5B H5B2 109.5 . . ?
H5B1 C5B H5B2 109.5 . . ?
N2B C5B H5B3 109.5 . . ?
H5B1 C5B H5B3 109.5 . . ?
H5B2 C5B H5B3 109.5 . . ?
N2B C6B H6B1 109.5 . . ?
N2B C6B H6B2 109.5 . . ?
H6B1 C6B H6B2 109.5 . . ?
N2B C6B H6B3 109.5 . . ?
H6B1 C6B H6B3 109.5 . . ?
H6B2 C6B H6B3 109.5 . . ?
C4C N1C C3C 106.9(8) . . ?
C4C N1C C1C 108.3(7) . . ?
C3C N1C C1C 110.0(10) . . ?
C4C N1C Pd3 115.4(5) . . ?
C3C N1C Pd3 111.0(5) . . ?
C1C N1C Pd3 105.2(6) . . ?
C2C C1C N1C 117.7(11) . . ?
C2C C1C H1C1 107.9 . . ?
N1C C1C H1C1 107.9 . . ?
C2C C1C H1C2 107.9 . . ?
N1C C1C H1C2 107.9 . . ?
H1C1 C1C H1C2 107.2 . . ?
C1C C2C N2C 122.5(10) . . ?
C1C C2C H2C1 106.7 . . ?
N2C C2C H2C1 106.7 . . ?
C1C C2C H2C2 106.7 . . ?
N2C C2C H2C2 106.7 . . ?
H2C1 C2C H2C2 106.6 . . ?
C5C N2C C2C 108.3(8) . . ?
C5C N2C C6C 111.0(8) . . ?
C2C N2C C6C 108.6(10) . . ?
C5C N2C Pd3 110.3(5) . . ?
C2C N2C Pd3 104.9(6) . . ?
C6C N2C Pd3 113.4(6) . . ?
N1C C3C H3CA 109.5 . . ?
N1C C3C H3CB 109.5 . . ?
H3CA C3C H3CB 109.5 . . ?
N1C C3C H3CC 109.5 . . ?
H3CA C3C H3CC 109.5 . . ?
H3CB C3C H3CC 109.5 . . ?
N1C C4C H4C1 109.5 . . ?
N1C C4C H4C2 109.5 . . ?
H4C1 C4C H4C2 109.5 . . ?
N1C C4C H4C3 109.5 . . ?
H4C1 C4C H4C3 109.5 . . ?
H4C2 C4C H4C3 109.5 . . ?
N2C C5C H5C1 109.5 . . ?
N2C C5C H5C2 109.5 . . ?
H5C1 C5C H5C2 109.5 . . ?
N2C C5C H5C3 109.5 . . ?
H5C1 C5C H5C3 109.5 . . ?
H5C2 C5C H5C3 109.5 . . ?
N2C C6C H6C1 109.5 . . ?
N2C C6C H6C2 109.5 . . ?
H6C1 C6C H6C2 109.5 . . ?
N2C C6C H6C3 109.5 . . ?
H6C1 C6C H6C3 109.5 . . ?
H6C2 C6C H6C3 109.5 . . ?
C6E N1E C2E 120.1(7) . . ?
C6E N1E C1E 121.9(7) . . ?
C2E N1E C1E 118.0(7) . . ?
N1E C1E H1E1 109.5 . . ?
N1E C1E H1E2 109.5 . . ?
H1E1 C1E H1E2 109.5 . . ?
N1E C1E H1E3 109.5 . . ?
H1E1 C1E H1E3 109.5 . . ?
H1E2 C1E H1E3 109.5 . . ?
O2E C2E N3E 122.6(7) . . ?
O2E C2E N1E 119.4(7) . . ?
N3E C2E N1E 117.9(7) . . ?
C4E N3E C2E 121.8(7) . . ?
C4E N3E Pd1 125.4(5) . . ?
C2E N3E Pd1 112.5(5) . . ?
N4E C4E N3E 120.3(6) . . ?
N4E C4E C5E 121.4(7) . . ?
N3E C4E C5E 118.4(7) . . ?
C4E N4E Pd3 131.5(5) . . ?
C4E N4E H4E 114.2 . . ?
Pd3 N4E H4E 114.2 . . ?
C6E C5E C4E 119.2(7) . . ?
C6E C5E H5E 120.4 . . ?
C4E C5E H5E 120.4 . . ?
C5E C6E N1E 122.5(7) . . ?
C5E C6E H6E 118.7 . . ?
N1E C6E H6E 118.7 . . ?
C6F N1F C2F 120.9(7) . . ?
C6F N1F C1F 120.4(7) . . ?
C2F N1F C1F 118.6(7) . . ?
N1F C1F H1F1 109.5 . . ?
N1F C1F H1F2 109.5 . . ?
H1F1 C1F H1F2 109.5 . . ?
N1F C1F H1F3 109.5 . . ?
H1F1 C1F H1F3 109.5 . . ?
H1F2 C1F H1F3 109.5 . . ?
O2F C2F N3F 121.7(8) . . ?
O2F C2F N1F 119.1(8) . . ?
N3F C2F N1F 119.2(7) . . ?
C4F N3F C2F 120.6(7) . . ?
C4F N3F Pd2 124.2(5) . . ?
C2F N3F Pd2 115.1(5) . . ?
N4F C4F N3F 120.1(7) . . ?
N4F C4F C5F 121.4(7) . . ?
N3F C4F C5F 118.5(7) . . ?
C4F N4F Pd1 128.1(5) . . ?
C4F N4F H4F 115.9 . . ?
Pd1 N4F H4F 115.9 . . ?
C6F C5F C4F 120.6(8) . . ?
C6F C5F H5F 119.7 . . ?
C4F C5F H5F 119.7 . . ?
C5F C6F N1F 120.0(8) . . ?
C5F C6F H6F 120 . . ?
N1F C6F H6F 120 . . ?
C6G N1G C2G 119.3(7) . . ?
C6G N1G C1G 122.8(7) . . ?
C2G N1G C1G 117.9(7) . . ?
N1G C1G H1G1 109.5 . . ?
N1G C1G H1G2 109.5 . . ?
H1G1 C1G H1G2 109.5 . . ?
N1G C1G H1G3 109.5 . . ?
H1G1 C1G H1G3 109.5 . . ?
H1G2 C1G H1G3 109.5 . . ?
O2G C2G N3G 121.9(7) . . ?
O2G C2G N1G 119.0(7) . . ?
N3G C2G N1G 119.0(7) . . ?
C2G N3G C4G 120.5(7) . . ?
C2G N3G Pd3 114.1(5) . . ?
C4G N3G Pd3 124.8(5) . . ?
N4G C4G N3G 119.7(7) . . ?
N4G C4G C5G 119.7(7) . . ?
N3G C4G C5G 120.6(7) . . ?
C4G N4G Pd2 130.2(5) . . ?
C4G N4G H4G 114.9 . . ?
Pd2 N4G H4G 114.9 . . ?
C6G C5G C4G 116.6(8) . . ?
C6G C5G H5G 121.7 . . ?
C4G C5G H5G 121.7 . . ?
C5G C6G N1G 123.8(8) . . ?
C5G C6G H6G 118.1 . . ?
N1G C6G H6G 118.1 . . ?
O12A Cl1 O13A 109.2(4) . . ?
O12A Cl1 O11A 109.1(4) . . ?
O13A Cl1 O11A 110.4(4) . . ?
O12A Cl1 O14A 109.6(4) . . ?
O13A Cl1 O14A 109.7(4) . . ?
O11A Cl1 O14A 108.8(4) . . ?
O22A Cl2 O22A 180.0(8) 2_556 . ?
O22A Cl2 O21A 64.9(7) 2_556 . ?
O22A Cl2 O21A 115.1(7) . . ?
O22A Cl2 O21A 115.1(7) 2_556 2_556 ?
O22A Cl2 O21A 64.9(7) . 2_556 ?
O21A Cl2 O21A 180.000(2) . 2_556 ?
O22A Cl2 O23A 65.8(8) 2_556 . ?
O22A Cl2 O23A 114.2(8) . . ?
O21A Cl2 O23A 107.7(6) . . ?
O21A Cl2 O23A 72.3(6) 2_556 . ?
O22A Cl2 O23A 114.2(8) 2_556 2_556 ?
O22A Cl2 O23A 65.8(8) . 2_556 ?
O21A Cl2 O23A 72.3(6) . 2_556 ?
O21A Cl2 O23A 107.7(6) 2_556 2_556 ?
O23A Cl2 O23A 180.000(2) . 2_556 ?
O22A Cl2 O24A 68.5(7) 2_556 . ?
O22A Cl2 O24A 111.5(7) . . ?
O21A Cl2 O24A 103.3(6) . . ?
O21A Cl2 O24A 76.7(6) 2_556 . ?
O23A Cl2 O24A 103.8(6) . . ?
O23A Cl2 O24A 76.2(6) 2_556 . ?
O22A Cl2 O24A 111.5(7) 2_556 2_556 ?
O22A Cl2 O24A 68.5(7) . 2_556 ?
O21A Cl2 O24A 76.7(6) . 2_556 ?
O21A Cl2 O24A 103.3(6) 2_556 2_556 ?
O23A Cl2 O24A 76.2(6) . 2_556 ?
O23A Cl2 O24A 103.8(6) 2_556 2_556 ?
O24A Cl2 O24A 180.0(7) . 2_556 ?
Cl2 O21A O22A 54.0(6) . 2_556 ?
Cl2 O21A O23A 54.5(5) . 2_556 ?
O22A O21A O23A 94.1(9) 2_556 2_556 ?
Cl2 O22A O21A 61.1(7) . 2_556 ?
Cl2 O22A O23A 61.3(7) . 2_556 ?
O21A O22A O23A 102.3(10) 2_556 2_556 ?
Cl2 O22A O24A 61.9(7) . 2_556 ?
O21A O22A O24A 97.2(9) 2_556 2_556 ?
O23A O22A O24A 97.4(9) 2_556 2_556 ?
Cl2 O23A O22A 53.0(6) . 2_556 ?
Cl2 O23A O21A 53.3(5) . 2_556 ?
O22A O23A O21A 92.6(8) 2_556 2_556 ?
Cl2 O24A O22A 49.6(6) . 2_556 ?
O34A Cl3 O31A 118.6(7) . . ?
O34A Cl3 O33A 107.8(8) . . ?
O31A Cl3 O33A 105.9(6) . . ?
O34A Cl3 O32A 109.0(8) . . ?
O31A Cl3 O32A 109.7(5) . . ?
O33A Cl3 O32A 105.0(7) . . ?
Cl5A Cl5A O42 110(3) 2_567 2_567 ?
Cl5A Cl5A O40 68.7(16) 2_567 2_567 ?
O42 Cl5A O40 65(2) 2_567 2_567 ?
Cl5A Cl5A O40 64.1(15) 2_567 . ?
O42 Cl5A O40 133(3) 2_567 . ?
O40 Cl5A O40 132.7(13) 2_567 . ?
Cl5A Cl5A O43 147(3) 2_567 . ?
O42 Cl5A O43 103(3) 2_567 . ?
O40 Cl5A O43 122.4(18) 2_567 . ?
O40 Cl5A O43 98.2(16) . . ?
Cl5A Cl5A O42 37.2(19) 2_567 . ?
O42 Cl5A O42 147.1(17) 2_567 . ?
O40 Cl5A O42 93.7(14) 2_567 . ?
O40 Cl5A O42 46.4(15) . . ?
O43 Cl5A O42 110(2) . . ?
Cl5A Cl5A O41 76(2) 2_567 2_567 ?
O42 Cl5A O41 128(2) 2_567 2_567 ?
O40 Cl5A O41 71.1(15) 2_567 2_567 ?
O40 Cl5A O41 97.1(17) . 2_567 ?
O43 Cl5A O41 78.8(17) . 2_567 ?
O42 Cl5A O41 57.7(17) . 2_567 ?
Cl5A Cl5A O41 72(2) 2_567 . ?
O42 Cl5A O41 65(2) 2_567 . ?
O40 Cl5A O41 97.0(16) 2_567 . ?
O40 Cl5A O41 69.1(15) . . ?
O43 Cl5A O41 129.7(19) . . ?
O42 Cl5A O41 95.6(17) . . ?
O41 Cl5A O41 148.6(11) 2_567 . ?
O41 Cl5B O40 136(2) 2_567 . ?
O41 Cl5B O43 105(2) 2_567 . ?
O40 Cl5B O43 94.8(15) . . ?
O41 Cl5B O42 84(2) 2_567 . ?
O40 Cl5B O42 56.4(18) . . ?
O43 Cl5B O42 139(2) . . ?
O41 Cl5B O40 91.1(19) 2_567 2_567 ?
O40 Cl5B O40 117.9(14) . 2_567 ?
O43 Cl5B O40 111.5(15) . 2_567 ?
O42 Cl5B O40 108(2) . 2_567 ?
O41 Cl5B Cl5B 134(2) 2_567 2_567 ?
O40 Cl5B Cl5B 60.3(11) . 2_567 ?
O43 Cl5B Cl5B 116(2) . 2_567 ?
O42 Cl5B Cl5B 77(2) . 2_567 ?
O40 Cl5B Cl5B 57.5(10) 2_567 2_567 ?
O41 Cl5B O42 131(2) 2_567 2_567 ?
O40 Cl5B O42 92.1(17) . 2_567 ?
O43 Cl5B O42 76.2(19) . 2_567 ?
O42 Cl5B O42 128(2) . 2_567 ?
O40 Cl5B O42 47.0(14) 2_567 2_567 ?
Cl5B Cl5B O42 50.5(16) 2_567 2_567 ?
Cl5A O40 O42 53.3(19) 2_567 . ?
Cl5A O40 Cl5A 47.3(13) 2_567 . ?
O42 O40 Cl5A 87(2) . . ?
Cl5A O40 Cl5B 46.7(9) 2_567 . ?
O42 O40 Cl5B 63(2) . . ?
Cl5A O40 Cl5B 29.3(8) . . ?
Cl5A O40 Cl5B 28.9(9) 2_567 2_567 ?
O42 O40 Cl5B 81(2) . 2_567 ?
Cl5A O40 Cl5B 45.2(9) . 2_567 ?
Cl5B O40 Cl5B 62.1(14) . 2_567 ?
Cl5B O41 O42 51(2) 2_567 2_567 ?
Cl5B O41 Cl5A 9.7(10) 2_567 2_567 ?
O42 O41 Cl5A 58(2) 2_567 2_567 ?
Cl5B O41 Cl5A 30.0(12) 2_567 . ?
O42 O41 Cl5A 35.9(16) 2_567 . ?
Cl5A O41 Cl5A 31.4(12) 2_567 . ?
Cl5A O42 O40 62(2) 2_567 . ?
Cl5A O42 Cl5B 47.5(18) 2_567 . ?
O40 O42 Cl5B 61(2) . . ?
Cl5A O42 Cl5B 12.3(13) 2_567 2_567 ?
O40 O42 Cl5B 52.0(17) . 2_567 ?
Cl5B O42 Cl5B 52.3(19) . 2_567 ?
Cl5A O42 O41 79(3) 2_567 2_567 ?
O40 O42 O41 103(3) . 2_567 ?
Cl5B O42 O41 45.2(18) . 2_567 ?
Cl5B O42 O41 89(3) 2_567 2_567 ?
Cl5A O42 Cl5A 32.9(17) 2_567 . ?
O40 O42 Cl5A 47.0(16) . . ?
Cl5B O42 Cl5A 19.9(11) . . ?
Cl5B O42 Cl5A 34.3(11) 2_567 . ?
O41 O42 Cl5A 64(2) 2_567 . ?
Cl5A O43 Cl5B 28.8(9) . . ?
Cl5A O43 O8W 138.9(18) . . ?
Cl5B O43 O8W 143.0(19) . . ?

loop_
_geom_bond_atom_site_label_1
_geom_bond_atom_site_label_2
_geom_bond_distance
_geom_bond_site_symmetry_2
_geom_bond_publ_flag
Pd1 N4F 2.015(6) . ?
Pd1 N3E 2.065(6) . ?
Pd1 N1A 2.076(6) . ?
Pd1 N2A 2.086(7) . ?
Pd2 N4G 2.018(6) . ?
Pd2 N3F 2.056(6) . ?
Pd2 N1B 2.064(6) . ?
Pd2 N2B 2.073(6) . ?
Pd3 N4E 2.019(6) . ?
Pd3 N3G 2.044(6) . ?
Pd3 N1C 2.076(7) . ?
Pd3 N2C 2.083(6) . ?
N1A C4A 1.470(11) . ?
N1A C3A 1.476(11) . ?
N1A C1A 1.481(11) . ?
C1A C2A 1.501(13) . ?
C1A H1A1 0.97 . ?
C1A H1A2 0.97 . ?
C2A N2A 1.505(11) . ?
C2A H2A1 0.97 . ?
C2A H2A2 0.97 . ?
N2A C5A 1.472(10) . ?
N2A C6A 1.478(10) . ?
C3A H3A1 0.96 . ?
C3A H3A2 0.96 . ?
C3A H3A3 0.96 . ?
C4A H4A1 0.96 . ?
C4A H4A2 0.96 . ?
C4A H4A3 0.96 . ?
C5A H5A1 0.96 . ?
C5A H5A2 0.96 . ?
C5A H5A3 0.96 . ?
C6A H6A1 0.96 . ?
C6A H6A2 0.96 . ?
C6A H6A3 0.96 . ?
N1B C3B 1.486(11) . ?
N1B C4B 1.487(10) . ?
N1B C1B 1.494(10) . ?
C1B C2B 1.444(14) . ?
C1B H1B1 0.97 . ?
C1B H1B2 0.97 . ?
C2B N2B 1.471(11) . ?
C2B H2B1 0.97 . ?
C2B H2B2 0.97 . ?
N2B C6B 1.443(11) . ?
N2B C5B 1.467(10) . ?
C3B H3B1 0.96 . ?
C3B H3B2 0.96 . ?
C3B H3B3 0.96 . ?
C4B H4B1 0.96 . ?
C4B H4B2 0.96 . ?
C4B H4B3 0.96 . ?
C5B H5B1 0.96 . ?
C5B H5B2 0.96 . ?
C5B H5B3 0.96 . ?
C6B H6B1 0.96 . ?
C6B H6B2 0.96 . ?
C6B H6B3 0.96 . ?
N1C C4C 1.462(9) . ?
N1C C3C 1.483(12) . ?
N1C C1C 1.491(13) . ?
C1C C2C 1.273(16) . ?
C1C H1C1 0.97 . ?
C1C H1C2 0.97 . ?
C2C N2C 1.460(14) . ?
C2C H2C1 0.97 . ?
C2C H2C2 0.97 . ?
N2C C5C 1.437(10) . ?
N2C C6C 1.464(13) . ?
C3C H3CA 0.96 . ?
C3C H3CB 0.96 . ?
C3C H3CC 0.96 . ?
C4C H4C1 0.96 . ?
C4C H4C2 0.96 . ?
C4C H4C3 0.96 . ?
C5C H5C1 0.96 . ?
C5C H5C2 0.96 . ?
C5C H5C3 0.96 . ?
C6C H6C1 0.96 . ?
C6C H6C2 0.96 . ?
C6C H6C3 0.96 . ?
N1E C6E 1.364(10) . ?
N1E C2E 1.397(10) . ?
N1E C1E 1.457(10) . ?
C1E H1E1 0.96 . ?
C1E H1E2 0.96 . ?
C1E H1E3 0.96 . ?
C2E O2E 1.231(9) . ?
C2E N3E 1.370(9) . ?
N3E C4E 1.366(9) . ?
C4E N4E 1.319(9) . ?
C4E C5E 1.433(10) . ?
N4E H4E 0.86 . ?
C5E C6E 1.310(10) . ?
C5E H5E 0.93 . ?
C6E H6E 0.93 . ?
N1F C6F 1.364(10) . ?
N1F C2F 1.380(10) . ?
N1F C1F 1.462(11) . ?
C1F H1F1 0.96 . ?
C1F H1F2 0.96 . ?
C1F H1F3 0.96 . ?
C2F O2F 1.245(9) . ?
C2F N3F 1.373(10) . ?
N3F C4F 1.371(9) . ?
C4F N4F 1.311(9) . ?
C4F C5F 1.413(10) . ?
N4F H4F 0.86 . ?
C5F C6F 1.344(11) . ?
C5F H5F 0.93 . ?
C6F H6F 0.93 . ?
N1G C6G 1.373(10) . ?
N1G C2G 1.384(10) . ?
N1G C1G 1.474(10) . ?
C1G H1G1 0.96 . ?
C1G H1G2 0.96 . ?
C1G H1G3 0.96 . ?
C2G O2G 1.243(9) . ?
C2G N3G 1.364(10) . ?
N3G C4G 1.366(9) . ?
C4G N4G 1.329(9) . ?
C4G C5G 1.429(11) . ?
N4G H4G 0.86 . ?
C5G C6G 1.323(11) . ?
C5G H5G 0.93 . ?
C6G H6G 0.93 . ?
Cl1 O12A 1.429(6) . ?
Cl1 O13A 1.432(6) . ?
Cl1 O11A 1.440(7) . ?
Cl1 O14A 1.441(6) . ?
Cl2 O22A 1.322(11) 2_556 ?
Cl2 O22A 1.322(11) . ?
Cl2 O21A 1.430(10) . ?
Cl2 O21A 1.430(10) 2_556 ?
Cl2 O23A 1.452(10) . ?
Cl2 O23A 1.452(10) 2_556 ?
Cl2 O24A 1.531(11) . ?
Cl2 O24A 1.531(11) 2_556 ?
O21A O22A 1.479(16) 2_556 ?
O21A O23A 1.700(16) 2_556 ?
O22A O21A 1.479(16) 2_556 ?
O22A O23A 1.510(16) 2_556 ?
O22A O24A 1.615(17) 2_556 ?
O23A O22A 1.510(16) 2_556 ?
O23A O21A 1.700(16) 2_556 ?
O24A O22A 1.615(17) 2_556 ?
Cl3 O34A 1.308(10) . ?
Cl3 O31A 1.394(7) . ?
Cl3 O33A 1.428(10) . ?
Cl3 O32A 1.442(8) . ?
O8W O43 1.63(3) . ?
Cl5A Cl5A 1.03(3) 2_567 ?
Cl5A O42 1.15(4) 2_567 ?
Cl5A O40 1.26(2) 2_567 ?
Cl5A O40 1.31(2) . ?
Cl5A O43 1.34(3) . ?
Cl5A O42 1.78(5) . ?
Cl5A O41 1.89(4) 2_567 ?
Cl5A O41 1.92(5) . ?
Cl5B O41 1.26(4) 2_567 ?
Cl5B O40 1.353(19) . ?
Cl5B O43 1.36(3) . ?
Cl5B O42 1.38(4) . ?
Cl5B O40 1.394(18) 2_567 ?
Cl5B Cl5B 1.42(3) 2_567 ?
Cl5B O42 1.75(4) 2_567 ?
O40 Cl5A 1.26(2) 2_567 ?
O40 O42 1.29(4) . ?
O40 Cl5B 1.394(18) 2_567 ?
O41 Cl5B 1.26(4) 2_567 ?
O41 O42 1.77(5) 2_567 ?
O41 Cl5A 1.89(4) 2_567 ?
O42 Cl5A 1.15(4) 2_567 ?
O42 Cl5B 1.75(4) 2_567 ?
O42 O41 1.77(5) 2_567 ?

loop_
_geom_torsion_atom_site_label_1
_geom_torsion_atom_site_label_2
_geom_torsion_atom_site_label_3
_geom_torsion_atom_site_label_4
_geom_torsion
_geom_torsion_site_symmetry_1
_geom_torsion_site_symmetry_2
_geom_torsion_site_symmetry_3
_geom_torsion_site_symmetry_4
_geom_torsion_publ_flag
N4F Pd1 N1A C4A -87.7(6) . . . . ?
N3E Pd1 N1A C4A 17(2) . . . . ?
N2A Pd1 N1A C4A 100.4(6) . . . . ?
N4F Pd1 N1A C3A 34.5(7) . . . . ?
N3E Pd1 N1A C3A 139.1(16) . . . . ?
N2A Pd1 N1A C3A -137.3(7) . . . . ?
N4F Pd1 N1A C1A 156.2(6) . . . . ?
N3E Pd1 N1A C1A -99.2(18) . . . . ?
N2A Pd1 N1A C1A -15.6(6) . . . . ?
C4A N1A C1A C2A -71.1(10) . . . . ?
C3A N1A C1A C2A 167.9(8) . . . . ?
Pd1 N1A C1A C2A 40.8(9) . . . . ?
N1A C1A C2A N2A -53.9(11) . . . . ?
C1A C2A N2A C5A 164.5(8) . . . . ?
C1A C2A N2A C6A -76.8(9) . . . . ?
C1A C2A N2A Pd1 37.6(9) . . . . ?
N4F Pd1 N2A C5A 156.2(15) . . . . ?
N3E Pd1 N2A C5A 39.1(7) . . . . ?
N1A Pd1 N2A C5A -132.5(7) . . . . ?
N4F Pd1 N2A C6A 34(2) . . . . ?
N3E Pd1 N2A C6A -83.0(6) . . . . ?
N1A Pd1 N2A C6A 105.3(6) . . . . ?
N4F Pd1 N2A C2A -83.0(18) . . . . ?
N3E Pd1 N2A C2A 159.9(6) . . . . ?
N1A Pd1 N2A C2A -11.8(6) . . . . ?
N4G Pd2 N1B C3B -61.8(5) . . . . ?
N3F Pd2 N1B C3B 32(3) . . . . ?
N2B Pd2 N1B C3B 125.6(5) . . . . ?
N4G Pd2 N1B C4B 60.5(6) . . . . ?
N3F Pd2 N1B C4B 154(2) . . . . ?
N2B Pd2 N1B C4B -112.1(6) . . . . ?
N4G Pd2 N1B C1B -178.8(6) . . . . ?
N3F Pd2 N1B C1B -85(3) . . . . ?
N2B Pd2 N1B C1B 8.6(6) . . . . ?
C3B N1B C1B C2B -152.4(8) . . . . ?
C4B N1B C1B C2B 89.5(9) . . . . ?
Pd2 N1B C1B C2B -34.3(9) . . . . ?
N1B C1B C2B N2B 54.4(11) . . . . ?
C1B C2B N2B C6B -160.6(8) . . . . ?
C1B C2B N2B C5B 79.2(10) . . . . ?
C1B C2B N2B Pd2 -43.5(9) . . . . ?
N4G Pd2 N2B C6B 68(2) . . . . ?
N3F Pd2 N2B C6B -53.4(7) . . . . ?
N1B Pd2 N2B C6B 131.8(7) . . . . ?
N4G Pd2 N2B C5B -166.2(17) . . . . ?
N3F Pd2 N2B C5B 72.2(7) . . . . ?
N1B Pd2 N2B C5B -102.5(7) . . . . ?
N4G Pd2 N2B C2B -46(2) . . . . ?
N3F Pd2 N2B C2B -167.9(6) . . . . ?
N1B Pd2 N2B C2B 17.4(6) . . . . ?
N4E Pd3 N1C C4C -18E1(4) . . . . ?
N3G Pd3 N1C C4C 66.9(6) . . . . ?
N2C Pd3 N1C C4C -107.0(6) . . . . ?
N4E Pd3 N1C C3C 58.7(18) . . . . ?
N3G Pd3 N1C C3C -54.8(7) . . . . ?
N2C Pd3 N1C C3C 131.2(7) . . . . ?
N4E Pd3 N1C C1C -60.2(17) . . . . ?
N3G Pd3 N1C C1C -173.8(7) . . . . ?
N2C Pd3 N1C C1C 12.3(7) . . . . ?
C4C N1C C1C C2C 100.7(15) . . . . ?
C3C N1C C1C C2C -142.8(15) . . . . ?
Pd3 N1C C1C C2C -23.3(17) . . . . ?
N1C C1C C2C N2C 25(2) . . . . ?
C1C C2C N2C C5C -129.8(17) . . . . ?
C1C C2C N2C C6C 109.6(19) . . . . ?
C1C C2C N2C Pd3 -12(2) . . . . ?
N4E Pd3 N2C C5C -75.2(6) . . . . ?
N3G Pd3 N2C C5C 36(3) . . . . ?
N1C Pd3 N2C C5C 114.4(6) . . . . ?
N4E Pd3 N2C C2C 168.4(8) . . . . ?
N3G Pd3 N2C C2C -81(3) . . . . ?
N1C Pd3 N2C C2C -2.0(8) . . . . ?
N4E Pd3 N2C C6C 50.0(7) . . . . ?
N3G Pd3 N2C C6C 161(2) . . . . ?
N1C Pd3 N2C C6C -120.4(7) . . . . ?
C6E N1E C2E O2E -179.9(7) . . . . ?
C1E N1E C2E O2E -1.7(11) . . . . ?
C6E N1E C2E N3E -0.4(10) . . . . ?
C1E N1E C2E N3E 177.8(7) . . . . ?
O2E C2E N3E C4E 179.2(7) . . . . ?
N1E C2E N3E C4E -0.3(10) . . . . ?
O2E C2E N3E Pd1 5.7(9) . . . . ?
N1E C2E N3E Pd1 -173.8(5) . . . . ?
N4F Pd1 N3E C4E -68.1(6) . . . . ?
N1A Pd1 N3E C4E -172.9(16) . . . . ?
N2A Pd1 N3E C4E 104.2(6) . . . . ?
N4F Pd1 N3E C2E 105.0(5) . . . . ?
N1A Pd1 N3E C2E 0(2) . . . . ?
N2A Pd1 N3E C2E -82.7(5) . . . . ?
C2E N3E C4E N4E -178.0(6) . . . . ?
Pd1 N3E C4E N4E -5.4(9) . . . . ?
C2E N3E C4E C5E 2.0(10) . . . . ?
Pd1 N3E C4E C5E 174.6(5) . . . . ?
N3E C4E N4E Pd3 166.7(5) . . . . ?
C5E C4E N4E Pd3 -13.4(10) . . . . ?
N3G Pd3 N4E C4E -52.5(6) . . . . ?
N1C Pd3 N4E C4E -166.3(13) . . . . ?
N2C Pd3 N4E C4E 121.8(6) . . . . ?
N4E C4E C5E C6E 176.9(7) . . . . ?
N3E C4E C5E C6E -3.2(10) . . . . ?
C4E C5E C6E N1E 2.6(11) . . . . ?
C2E N1E C6E C5E -0.8(11) . . . . ?
C1E N1E C6E C5E -178.9(7) . . . . ?
C6F N1F C2F O2F -179.1(7) . . . . ?
C1F N1F C2F O2F -0.7(12) . . . . ?
C6F N1F C2F N3F 0.5(11) . . . . ?
C1F N1F C2F N3F 179.0(7) . . . . ?
O2F C2F N3F C4F 176.2(7) . . . . ?
N1F C2F N3F C4F -3.4(11) . . . . ?
O2F C2F N3F Pd2 -0.1(10) . . . . ?
N1F C2F N3F Pd2 -179.8(5) . . . . ?
N4G Pd2 N3F C4F -68.6(6) . . . . ?
N1B Pd2 N3F C4F -162(2) . . . . ?
N2B Pd2 N3F C4F 104.4(6) . . . . ?
N4G Pd2 N3F C2F 107.6(5) . . . . ?
N1B Pd2 N3F C2F 14(3) . . . . ?
N2B Pd2 N3F C2F -79.4(6) . . . . ?
C2F N3F C4F N4F -176.1(7) . . . . ?
Pd2 N3F C4F N4F -0.1(9) . . . . ?
C2F N3F C4F C5F 4.6(10) . . . . ?
Pd2 N3F C4F C5F -179.4(5) . . . . ?
N3F C4F N4F Pd1 167.4(5) . . . . ?
C5F C4F N4F Pd1 -13.4(10) . . . . ?
N3E Pd1 N4F C4F -60.1(6) . . . . ?
N1A Pd1 N4F C4F 111.8(6) . . . . ?
N2A Pd1 N4F C4F -177.4(15) . . . . ?
N4F C4F C5F C6F 177.7(7) . . . . ?
N3F C4F C5F C6F -3.0(10) . . . . ?
C4F C5F C6F N1F 0.2(11) . . . . ?
C2F N1F C6F C5F 1.0(11) . . . . ?
C1F N1F C6F C5F -177.4(8) . . . . ?
C6G N1G C2G O2G -180.0(7) . . . . ?
C1G N1G C2G O2G 0.0(12) . . . . ?
C6G N1G C2G N3G -3.0(11) . . . . ?
C1G N1G C2G N3G 177.0(8) . . . . ?
O2G C2G N3G C4G 176.2(7) . . . . ?
N1G C2G N3G C4G -0.7(11) . . . . ?
O2G C2G N3G Pd3 4.6(10) . . . . ?
N1G C2G N3G Pd3 -172.3(6) . . . . ?
N4E Pd3 N3G C2G 104.5(5) . . . . ?
N1C Pd3 N3G C2G -84.7(5) . . . . ?
N2C Pd3 N3G C2G -6(3) . . . . ?
N4E Pd3 N3G C4G -66.7(6) . . . . ?
N1C Pd3 N3G C4G 104.1(6) . . . . ?
N2C Pd3 N3G C4G -178(2) . . . . ?
C2G N3G C4G N4G -177.5(7) . . . . ?
Pd3 N3G C4G N4G -6.9(10) . . . . ?
C2G N3G C4G C5G 4.4(11) . . . . ?
Pd3 N3G C4G C5G 175.1(6) . . . . ?
N3G C4G N4G Pd2 173.9(5) . . . . ?
C5G C4G N4G Pd2 -8.0(11) . . . . ?
N3F Pd2 N4G C4G -59.6(7) . . . . ?
N1B Pd2 N4G C4G 115.1(7) . . . . ?
N2B Pd2 N4G C4G 178.5(16) . . . . ?
N4G C4G C5G C6G 177.6(7) . . . . ?
N3G C4G C5G C6G -4.3(12) . . . . ?
C4G C5G C6G N1G 0.6(13) . . . . ?
C2G N1G C6G C5G 3.1(13) . . . . ?
C1G N1G C6G C5G -176.9(9) . . . . ?
O22A Cl2 O21A O22A 180.000(3) . . . 2_556 ?
O21A Cl2 O21A O22A 18E1(5) 2_556 . . 2_556 ?
O23A Cl2 O21A O22A 51.2(9) . . . 2_556 ?
O23A Cl2 O21A O22A -128.8(9) 2_556 . . 2_556 ?
O24A Cl2 O21A O22A -58.2(9) . . . 2_556 ?
O24A Cl2 O21A O22A 121.8(9) 2_556 . . 2_556 ?
O22A Cl2 O21A O23A 128.8(9) 2_556 . . 2_556 ?
O22A Cl2 O21A O23A -51.2(9) . . . 2_556 ?
O21A Cl2 O21A O23A -5E1(5) 2_556 . . 2_556 ?
O23A Cl2 O21A O23A 180.000(2) . . . 2_556 ?
O24A Cl2 O21A O23A 70.5(7) . . . 2_556 ?
O24A Cl2 O21A O23A -109.5(7) 2_556 . . 2_556 ?
O22A Cl2 O22A O21A -1E1(10) 2_556 . . 2_556 ?
O21A Cl2 O22A O21A 180.000(2) . . . 2_556 ?
O23A Cl2 O22A O21A -54.5(9) . . . 2_556 ?
O23A Cl2 O22A O21A 125.5(9) 2_556 . . 2_556 ?
O24A Cl2 O22A O21A 62.8(8) . . . 2_556 ?
O24A Cl2 O22A O21A -117.2(8) 2_556 . . 2_556 ?
O22A Cl2 O22A O23A -14E1(10) 2_556 . . 2_556 ?
O21A Cl2 O22A O23A 54.5(9) . . . 2_556 ?
O21A Cl2 O22A O23A -125.5(9) 2_556 . . 2_556 ?
O23A Cl2 O22A O23A 180.000(3) . . . 2_556 ?
O24A Cl2 O22A O23A -62.7(8) . . . 2_556 ?
O24A Cl2 O22A O23A 117.3(8) 2_556 . . 2_556 ?
O22A Cl2 O22A O24A 10E1(10) 2_556 . . 2_556 ?
O21A Cl2 O22A O24A -62.8(8) . . . 2_556 ?
O21A Cl2 O22A O24A 117.2(8) 2_556 . . 2_556 ?
O23A Cl2 O22A O24A 62.7(7) . . . 2_556 ?
O23A Cl2 O22A O24A -117.3(7) 2_556 . . 2_556 ?
O24A Cl2 O22A O24A 180 . . . 2_556 ?
O22A Cl2 O23A O22A 180.000(3) . . . 2_556 ?
O21A Cl2 O23A O22A -50.7(9) . . . 2_556 ?
O21A Cl2 O23A O22A 129.3(9) 2_556 . . 2_556 ?
O23A Cl2 O23A O22A 16E1(5) 2_556 . . 2_556 ?
O24A Cl2 O23A O22A 58.3(8) . . . 2_556 ?
O24A Cl2 O23A O22A -121.7(8) 2_556 . . 2_556 ?
O22A Cl2 O23A O21A -129.3(9) 2_556 . . 2_556 ?
O22A Cl2 O23A O21A 50.7(9) . . . 2_556 ?
O21A Cl2 O23A O21A 180.000(2) . . . 2_556 ?
O23A Cl2 O23A O21A 3E1(5) 2_556 . . 2_556 ?
O24A Cl2 O23A O21A -70.9(7) . . . 2_556 ?
O24A Cl2 O23A O21A 109.1(7) 2_556 . . 2_556 ?
O22A Cl2 O24A O22A 180 . . . 2_556 ?
O21A Cl2 O24A O22A 55.8(8) . . . 2_556 ?
O21A Cl2 O24A O22A -124.2(8) 2_556 . . 2_556 ?
O23A Cl2 O24A O22A -56.5(8) . . . 2_556 ?
O23A Cl2 O24A O22A 123.5(8) 2_556 . . 2_556 ?
O24A Cl2 O24A O22A 18E1(10) 2_556 . . 2_556 ?
O42 Cl5A O40 Cl5A -94(4) 2_567 . . 2_567 ?
O40 Cl5A O40 Cl5A 0.000(8) 2_567 . . 2_567 ?
O43 Cl5A O40 Cl5A 151(3) . . . 2_567 ?
O42 Cl5A O40 Cl5A 40(3) . . . 2_567 ?
O41 Cl5A O40 Cl5A 71(2) 2_567 . . 2_567 ?
O41 Cl5A O40 Cl5A -80(2) . . . 2_567 ?
Cl5A Cl5A O40 O42 -40(3) 2_567 . . . ?
O42 Cl5A O40 O42 -134(3) 2_567 . . . ?
O40 Cl5A O40 O42 -40(3) 2_567 . . . ?
O43 Cl5A O40 O42 110(3) . . . . ?
O41 Cl5A O40 O42 30(2) 2_567 . . . ?
O41 Cl5A O40 O42 -120(2) . . . . ?
Cl5A Cl5A O40 Cl5B -75(2) 2_567 . . . ?
O42 Cl5A O40 Cl5B -169(5) 2_567 . . . ?
O40 Cl5A O40 Cl5B -75(2) 2_567 . . . ?
O43 Cl5A O40 Cl5B 76(3) . . . . ?
O42 Cl5A O40 Cl5B -34(3) . . . . ?
O41 Cl5A O40 Cl5B -4(2) 2_567 . . . ?
O41 Cl5A O40 Cl5B -155(3) . . . . ?
Cl5A Cl5A O40 Cl5B 40.3(12) 2_567 . . 2_567 ?
O42 Cl5A O40 Cl5B -53(3) 2_567 . . 2_567 ?
O40 Cl5A O40 Cl5B 40.3(13) 2_567 . . 2_567 ?
O43 Cl5A O40 Cl5B -169(3) . . . 2_567 ?
O42 Cl5A O40 Cl5B 81(2) . . . 2_567 ?
O41 Cl5A O40 Cl5B 111(2) 2_567 . . 2_567 ?
O41 Cl5A O40 Cl5B -39.7(18) . . . 2_567 ?
O41 Cl5B O40 Cl5A 94(4) 2_567 . . 2_567 ?
O43 Cl5B O40 Cl5A -148(3) . . . 2_567 ?
O42 Cl5B O40 Cl5A 64(2) . . . 2_567 ?
O40 Cl5B O40 Cl5A -30.4(12) 2_567 . . 2_567 ?
Cl5B Cl5B O40 Cl5A -30.4(12) 2_567 . . 2_567 ?
O42 Cl5B O40 Cl5A -71(2) 2_567 . . 2_567 ?
O41 Cl5B O40 O42 31(4) 2_567 . . . ?
O43 Cl5B O40 O42 148(3) . . . . ?
O40 Cl5B O40 O42 -94(2) 2_567 . . . ?
Cl5B Cl5B O40 O42 -94(2) 2_567 . . . ?
O42 Cl5B O40 O42 -135.3(18) 2_567 . . . ?
O41 Cl5B O40 Cl5A 171(5) 2_567 . . . ?
O43 Cl5B O40 Cl5A -71(2) . . . . ?
O42 Cl5B O40 Cl5A 141(3) . . . . ?
O40 Cl5B O40 Cl5A 46.6(18) 2_567 . . . ?
Cl5B Cl5B O40 Cl5A 46.6(18) 2_567 . . . ?
O42 Cl5B O40 Cl5A 5(2) 2_567 . . . ?
O41 Cl5B O40 Cl5B 125(4) 2_567 . . 2_567 ?
O43 Cl5B O40 Cl5B -117(2) . . . 2_567 ?
O42 Cl5B O40 Cl5B 94(2) . . . 2_567 ?
O40 Cl5B O40 Cl5B 0.000(3) 2_567 . . 2_567 ?
O42 Cl5B O40 Cl5B -41.1(15) 2_567 . . 2_567 ?
Cl5A Cl5A O41 Cl5B 18.9(19) 2_567 . . 2_567 ?
O42 Cl5A O41 Cl5B -104(3) 2_567 . . 2_567 ?
O40 Cl5A O41 Cl5B -46(2) 2_567 . . 2_567 ?
O40 Cl5A O41 Cl5B 87(2) . . . 2_567 ?
O43 Cl5A O41 Cl5B 170(3) . . . 2_567 ?
O42 Cl5A O41 Cl5B 48(2) . . . 2_567 ?
O41 Cl5A O41 Cl5B 18.9(19) 2_567 . . 2_567 ?
Cl5A Cl5A O41 O42 123(3) 2_567 . . 2_567 ?
O40 Cl5A O41 O42 58(2) 2_567 . . 2_567 ?
O40 Cl5A O41 O42 -169(3) . . . 2_567 ?
O43 Cl5A O41 O42 -86(3) . . . 2_567 ?
O42 Cl5A O41 O42 152.3(18) . . . 2_567 ?
O41 Cl5A O41 O42 123(3) 2_567 . . 2_567 ?
O42 Cl5A O41 Cl5A -123(3) 2_567 . . 2_567 ?
O40 Cl5A O41 Cl5A -64.9(15) 2_567 . . 2_567 ?
O40 Cl5A O41 Cl5A 68.3(17) . . . 2_567 ?
O43 Cl5A O41 Cl5A 151(3) . . . 2_567 ?
O42 Cl5A O41 Cl5A 29.5(17) . . . 2_567 ?
O41 Cl5A O41 Cl5A 0.000(5) 2_567 . . 2_567 ?
Cl5A O40 O42 Cl5A 37(2) . . . 2_567 ?
Cl5B O40 O42 Cl5A 54.6(16) . . . 2_567 ?
Cl5B O40 O42 Cl5A -8.6(18) 2_567 . . 2_567 ?
Cl5A O40 O42 Cl5B -54.6(16) 2_567 . . . ?
Cl5A O40 O42 Cl5B -18.1(14) . . . . ?
Cl5B O40 O42 Cl5B -63.2(16) 2_567 . . . ?
Cl5A O40 O42 Cl5B 8.6(18) 2_567 . . 2_567 ?
Cl5A O40 O42 Cl5B 45.1(10) . . . 2_567 ?
Cl5B O40 O42 Cl5B 63.2(16) . . . 2_567 ?
Cl5A O40 O42 O41 -70(2) 2_567 . . 2_567 ?
Cl5A O40 O42 O41 -33(2) . . . 2_567 ?
Cl5B O40 O42 O41 -15.2(18) . . . 2_567 ?
Cl5B O40 O42 O41 -78(2) 2_567 . . 2_567 ?
Cl5A O40 O42 Cl5A -37(2) 2_567 . . . ?
Cl5B O40 O42 Cl5A 18.1(14) . . . . ?
Cl5B O40 O42 Cl5A -45.1(10) 2_567 . . . ?
O41 Cl5B O42 Cl5A 123(3) 2_567 . . 2_567 ?
O40 Cl5B O42 Cl5A -78(2) . . . 2_567 ?
O43 Cl5B O42 Cl5A -130(4) . . . 2_567 ?
O40 Cl5B O42 Cl5A 34(2) 2_567 . . 2_567 ?
Cl5B Cl5B O42 Cl5A -14.8(16) 2_567 . . 2_567 ?
O42 Cl5B O42 Cl5A -14.8(16) 2_567 . . 2_567 ?
O41 Cl5B O42 O40 -159(2) 2_567 . . . ?
O43 Cl5B O42 O40 -53(4) . . . . ?
O40 Cl5B O42 O40 111.9(17) 2_567 . . . ?
Cl5B Cl5B O42 O40 62.7(16) 2_567 . . . ?
O42 Cl5B O42 O40 62.7(16) 2_567 . . . ?
O41 Cl5B O42 Cl5B 138(2) 2_567 . . 2_567 ?
O40 Cl5B O42 Cl5B -62.7(16) . . . 2_567 ?
O43 Cl5B O42 Cl5B -115(4) . . . 2_567 ?
O40 Cl5B O42 Cl5B 49.2(13) 2_567 . . 2_567 ?
O42 Cl5B O42 Cl5B 0.000(3) 2_567 . . 2_567 ?
O40 Cl5B O42 O41 159(2) . . . 2_567 ?
O43 Cl5B O42 O41 106(4) . . . 2_567 ?
O40 Cl5B O42 O41 -89(2) 2_567 . . 2_567 ?
Cl5B Cl5B O42 O41 -138(2) 2_567 . . 2_567 ?
O42 Cl5B O42 O41 -138(2) 2_567 . . 2_567 ?
O41 Cl5B O42 Cl5A 159(3) 2_567 . . . ?
O40 Cl5B O42 Cl5A -42(3) . . . . ?
O43 Cl5B O42 Cl5A -94(4) . . . . ?
O40 Cl5B O42 Cl5A 70(3) 2_567 . . . ?
Cl5B Cl5B O42 Cl5A 21(2) 2_567 . . . ?
O42 Cl5B O42 Cl5A 21(2) 2_567 . . . ?
O42 Cl5A O42 Cl5A 0.000(15) 2_567 . . 2_567 ?
O40 Cl5A O42 Cl5A 47(3) 2_567 . . 2_567 ?
O40 Cl5A O42 Cl5A -105(4) . . . 2_567 ?
O43 Cl5A O42 Cl5A 173(4) . . . 2_567 ?
O41 Cl5A O42 Cl5A 111(4) 2_567 . . 2_567 ?
O41 Cl5A O42 Cl5A -51(3) . . . 2_567 ?
Cl5A Cl5A O42 O40 105(4) 2_567 . . . ?
O42 Cl5A O42 O40 105(4) 2_567 . . . ?
O40 Cl5A O42 O40 151.5(19) 2_567 . . . ?
O43 Cl5A O42 O40 -82(2) . . . . ?
O41 Cl5A O42 O40 -144(3) 2_567 . . . ?
O41 Cl5A O42 O40 54(2) . . . . ?
Cl5A Cl5A O42 Cl5B -128(5) 2_567 . . . ?
O42 Cl5A O42 Cl5B -128(5) 2_567 . . . ?
O40 Cl5A O42 Cl5B -81(3) 2_567 . . . ?
O40 Cl5A O42 Cl5B 127(4) . . . . ?
O43 Cl5A O42 Cl5B 45(3) . . . . ?
O41 Cl5A O42 Cl5B -16(3) 2_567 . . . ?
O41 Cl5A O42 Cl5B -179(3) . . . . ?
Cl5A Cl5A O42 Cl5B 22(2) 2_567 . . 2_567 ?
O42 Cl5A O42 Cl5B 22(2) 2_567 . . 2_567 ?
O40 Cl5A O42 Cl5B 68.8(12) 2_567 . . 2_567 ?
O40 Cl5A O42 Cl5B -83(2) . . . 2_567 ?
O43 Cl5A O42 Cl5B -165(2) . . . 2_567 ?
O41 Cl5A O42 Cl5B 134(2) 2_567 . . 2_567 ?
O41 Cl5A O42 Cl5B -28.7(15) . . . 2_567 ?
Cl5A Cl5A O42 O41 -111(4) 2_567 . . 2_567 ?
O42 Cl5A O42 O41 -111(4) 2_567 . . 2_567 ?
O40 Cl5A O42 O41 -65(2) 2_567 . . 2_567 ?
O40 Cl5A O42 O41 144(3) . . . 2_567 ?
O43 Cl5A O42 O41 62(2) . . . 2_567 ?
O41 Cl5A O42 O41 -162.4(11) . . . 2_567 ?
Cl5A Cl5A O43 Cl5B -23(4) 2_567 . . . ?
O42 Cl5A O43 Cl5B 146(3) 2_567 . . . ?
O40 Cl5A O43 Cl5B 78(2) 2_567 . . . ?
O40 Cl5A O43 Cl5B -77(2) . . . . ?
O42 Cl5A O43 Cl5B -31(2) . . . . ?
O41 Cl5A O43 Cl5B 19(2) 2_567 . . . ?
O41 Cl5A O43 Cl5B -147(3) . . . . ?
Cl5A Cl5A O43 O8W -139(4) 2_567 . . . ?
O42 Cl5A O43 O8W 30(4) 2_567 . . . ?
O40 Cl5A O43 O8W -38(4) 2_567 . . . ?
O40 Cl5A O43 O8W 167(3) . . . . ?
O42 Cl5A O43 O8W -147(3) . . . . ?
O41 Cl5A O43 O8W -97(3) 2_567 . . . ?
O41 Cl5A O43 O8W 97(3) . . . . ?
O41 Cl5B O43 Cl5A -151(3) 2_567 . . . ?
O40 Cl5B O43 Cl5A 69(2) . . . . ?
O42 Cl5B O43 Cl5A 111(5) . . . . ?
O40 Cl5B O43 Cl5A -53.4(19) 2_567 . . . ?
Cl5B Cl5B O43 Cl5A 9.9(15) 2_567 . . . ?
O42 Cl5B O43 Cl5A -22(2) 2_567 . . . ?
O41 Cl5B O43 O8W -50(4) 2_567 . . . ?
O40 Cl5B O43 O8W 170(3) . . . . ?
O42 Cl5B O43 O8W -149(4) . . . . ?
O40 Cl5B O43 O8W 47(4) 2_567 . . . ?
Cl5B Cl5B O43 O8W 110(3) 2_567 . . . ?
O42 Cl5B O43 O8W 79(3) 2_567 . . . ?
